data_1560723
loop_
_publ_author_name
'Takahashi, Shintaro'
'Ishii, Akihiko'
'Nakata, Norio'

_publ_section_title
;
 Interconversion between a silaimine and an aminosilylene supported by an
 iminophosphonamide ligand.
;
_journal_issue 26
_journal_name_full 'Chemical communications (Cambridge, England)'
_journal_page_first 3203
_journal_page_last 3206
_journal_paper_doi 10.1039/d1cc00667c
_journal_volume 57
_journal_year 2021
_chemical_formula_moiety 'C26 H46 N3 P Si3'
_chemical_formula_sum 'C26 H46 N3 P Si3'
_chemical_formula_weight 515.90
_space_group_crystal_system monoclinic
_space_group_IT_number 14
_space_group_name_Hall '-P 2yn'
_space_group_name_H-M_alt 'P 1 21/n 1'
_atom_sites_solution_hydrogens geom
_audit_creation_method SHELXL-2018/1
_audit_update_record
;
2020-12-28 deposited with the CCDC.	2021-03-01 downloaded from the CCDC.
;
_cell_angle_alpha 90.000(5)
_cell_angle_beta 97.916(5)
_cell_angle_gamma 90.000(5)
_cell_formula_units_Z 4
_cell_length_a 11.204(5)
_cell_length_b 17.824(5)
_cell_length_c 15.275(5)
_cell_measurement_reflns_used 8171
_cell_measurement_temperature 100(2)
_cell_measurement_theta_max 27.58
_cell_measurement_theta_min 2.29
_cell_volume 3021.4(19)
_computing_cell_refinement 'Bruker SAINT'
_computing_data_collection 'Bruker APEX2'
_computing_data_reduction 'Bruker SAINT'
_computing_molecular_graphics 'Yadokari-XG 2009 (Wakita Nemoto et al., 2009)'
_computing_publication_material 'Yadokari-XG 2009 (Wakita Nemoto et al., 2009)'
_computing_structure_refinement 'SHELXL-2018/1 (Sheldrick, 2018)'
_computing_structure_solution 'SHELXL-2018/1 (Sheldrick, 2018)'
_diffrn_ambient_temperature 100(2)
_diffrn_detector_area_resol_mean 8.333
_diffrn_measured_fraction_theta_full 0.996
_diffrn_measured_fraction_theta_max 0.996
_diffrn_measurement_device_type 'Bruker APEX-II CCD'
_diffrn_measurement_method 'phi and omega scans'
_diffrn_radiation_type MoK\a
_diffrn_radiation_wavelength 0.71069
_diffrn_reflns_av_R_equivalents 0.0930
_diffrn_reflns_av_unetI/netI 0.0694
_diffrn_reflns_Laue_measured_fraction_full 0.996
_diffrn_reflns_Laue_measured_fraction_max 0.996
_diffrn_reflns_limit_h_max 13
_diffrn_reflns_limit_h_min -12
_diffrn_reflns_limit_k_max 16
_diffrn_reflns_limit_k_min -21
_diffrn_reflns_limit_l_max 18
_diffrn_reflns_limit_l_min -18
_diffrn_reflns_number 14881
_diffrn_reflns_point_group_measured_fraction_full 0.996
_diffrn_reflns_point_group_measured_fraction_max 0.996
_diffrn_reflns_theta_full 25.240
_diffrn_reflns_theta_max 25.500
_diffrn_reflns_theta_min 1.765
_diffrn_source 'Bruker TXS fine-focus rotating anode'
_exptl_absorpt_coefficient_mu 0.229
_exptl_absorpt_correction_T_max 0.9864
_exptl_absorpt_correction_T_min 0.9819
_exptl_absorpt_correction_type numerical
_exptl_absorpt_process_details 'SADABS (Sheldrick, 1997)'
_exptl_crystal_colour colorless
_exptl_crystal_density_diffrn 1.134
_exptl_crystal_density_meas ?
_exptl_crystal_density_method 'not measured'
_exptl_crystal_description prism
_exptl_crystal_F_000 1120
_exptl_crystal_size_max 0.080
_exptl_crystal_size_mid 0.060
_exptl_crystal_size_min 0.060
_refine_diff_density_max 0.455
_refine_diff_density_min -0.303
_refine_diff_density_rms 0.052
_refine_ls_extinction_method none
_refine_ls_goodness_of_fit_ref 1.013
_refine_ls_hydrogen_treatment constr
_refine_ls_matrix_type full
_refine_ls_number_parameters 310
_refine_ls_number_reflns 5626
_refine_ls_number_restraints 0
_refine_ls_restrained_S_all 1.013
_refine_ls_R_factor_all 0.0418
_refine_ls_R_factor_gt 0.0362
_refine_ls_shift/su_max 0.000
_refine_ls_shift/su_mean 0.000
_refine_ls_structure_factor_coef Fsqd
_refine_ls_weighting_details 'w=1/[\s^2^(Fo^2^)+(0.0539P)^2^+0.3216P] where P=(Fo^2^+2Fc^2^)/3'
_refine_ls_weighting_scheme calc
_refine_ls_wR_factor_gt 0.1028
_refine_ls_wR_factor_ref 0.1062
_reflns_Friedel_coverage 0.000
_reflns_number_gt 4813
_reflns_number_total 5626
_reflns_threshold_expression 'I > 2\s(I)'
_cod_data_source_file d1cc00667c2.cif
_cod_data_source_block naka324
_cod_depositor_comments
;
The following automatic conversions were performed:

data item '_exptl_crystal_density_meas' value 'not measured' was
changed to '?' -- the value is perceived as not measured.

Automatic conversion script
Id: cif_fix_values 7556 2019-12-06 15:28:31Z antanas 

 Adding full bibliography for 1560723--1560725.cif.
;
_cod_original_sg_symbol_H-M 'P 21/n'
_cod_database_code 1560723
_shelx_shelxl_version_number 2018/1
_shelx_space_group_comment
;
The symmetry employed for this shelxl refinement is uniquely defined
by the following loop, which should always be used as a source of
symmetry information in preference to the above space-group names.
They are only intended as comments.
;
_shelx_estimated_absorpt_t_min 0.982
_shelx_estimated_absorpt_t_max 0.986

loop_
_space_group_symop_operation_xyz
'x, y, z'
'-x+1/2, y+1/2, -z+1/2'
'-x, -y, -z'
'x-1/2, -y-1/2, z-1/2'

loop_
_atom_site_label
_atom_site_type_symbol
_atom_site_fract_x
_atom_site_fract_y
_atom_site_fract_z
_atom_site_U_iso_or_equiv
_atom_site_adp_type
_atom_site_occupancy
_atom_site_site_symmetry_order
_atom_site_calc_flag
_atom_site_refinement_flags_posn
_atom_site_refinement_flags_adp
_atom_site_refinement_flags_occupancy
_atom_site_disorder_assembly
_atom_site_disorder_group
P1 P 0.64591(3) 0.21617(2) 0.19956(3) 0.01558(12) Uani 1 1 d . . . . .
Si1 Si 0.48989(4) 0.31112(2) 0.23514(3) 0.01548(12) Uani 1 1 d . . . . .
Si3 Si 0.23711(4) 0.36962(3) 0.14641(3) 0.01998(13) Uani 1 1 d . . . . .
Si2 Si 0.51431(4) 0.37715(2) 0.37142(3) 0.02052(13) Uani 1 1 d . . . . .
N2 N 0.63041(11) 0.30661(7) 0.18728(9) 0.0167(3) Uani 1 1 d . . . . .
N3 N 0.52991(11) 0.21184(7) 0.25304(9) 0.0163(3) Uani 1 1 d . . . . .
C11 C 0.78571(14) 0.18600(9) 0.26163(11) 0.0186(3) Uani 1 1 d . . . . .
N1 N 0.37143(12) 0.32873(8) 0.16582(10) 0.0222(3) Uani 1 1 d . . . . .
C5 C 0.16439(16) 0.38750(11) 0.24771(12) 0.0296(4) Uani 1 1 d . . . . .
H13 H 0.158695 0.340320 0.279826 0.044 Uiso 1 1 calc R U . . .
H14 H 0.083424 0.408029 0.230465 0.044 Uiso 1 1 calc R U . . .
H15 H 0.212995 0.423496 0.285858 0.044 Uiso 1 1 calc R U . . .
C17 C 0.62573(13) 0.16382(9) 0.09754(11) 0.0184(3) Uani 1 1 d . . . . .
C18 C 0.67524(14) 0.09341(9) 0.08762(11) 0.0210(4) Uani 1 1 d . . . . .
H33 H 0.731832 0.073139 0.133573 0.025 Uiso 1 1 calc R U . . .
C3 C 0.66908(16) 0.36935(11) 0.43628(13) 0.0340(5) Uani 1 1 d . . . . .
H7 H 0.667579 0.388558 0.496234 0.051 Uiso 1 1 calc R U . . .
H8 H 0.726155 0.398781 0.407162 0.051 Uiso 1 1 calc R U . . .
H9 H 0.694175 0.316633 0.439261 0.051 Uiso 1 1 calc R U . . .
C23 C 0.44867(14) 0.14705(9) 0.26599(12) 0.0203(4) Uani 1 1 d . . . . .
C19 C 0.64215(15) 0.05250(10) 0.01056(12) 0.0260(4) Uani 1 1 d . . . . .
H34 H 0.675614 0.004196 0.003961 0.031 Uiso 1 1 calc R U . . .
C25 C 0.36522(15) 0.12868(10) 0.18055(13) 0.0281(4) Uani 1 1 d . . . . .
H41 H 0.323004 0.174294 0.157761 0.042 Uiso 1 1 calc R U . . .
H42 H 0.306230 0.090844 0.192752 0.042 Uiso 1 1 calc R U . . .
H43 H 0.413055 0.109173 0.136492 0.042 Uiso 1 1 calc R U . . .
C24 C 0.52410(16) 0.07821(9) 0.29791(14) 0.0294(4) Uani 1 1 d . . . . .
H38 H 0.577685 0.065453 0.254552 0.044 Uiso 1 1 calc R U . . .
H39 H 0.470548 0.035759 0.304701 0.044 Uiso 1 1 calc R U . . .
H40 H 0.572348 0.089357 0.354925 0.044 Uiso 1 1 calc R U . . .
C12 C 0.88910(14) 0.17468(9) 0.22143(12) 0.0230(4) Uani 1 1 d . . . . .
H28 H 0.885762 0.181061 0.159395 0.028 Uiso 1 1 calc R U . . .
C14 C 1.00122(16) 0.14369(10) 0.36274(13) 0.0303(4) Uani 1 1 d . . . . .
H30 H 1.074467 0.128554 0.397054 0.036 Uiso 1 1 calc R U . . .
C2 C 0.48448(19) 0.47964(10) 0.34849(14) 0.0350(5) Uani 1 1 d . . . . .
H4 H 0.406484 0.485533 0.311314 0.053 Uiso 1 1 calc R U . . .
H5 H 0.548289 0.500412 0.317792 0.053 Uiso 1 1 calc R U . . .
H6 H 0.483123 0.506362 0.404412 0.053 Uiso 1 1 calc R U . . .
C9 C 0.75727(16) 0.33554(10) 0.07063(12) 0.0291(4) Uani 1 1 d . . . . .
H22 H 0.808861 0.291980 0.087142 0.044 Uiso 1 1 calc R U . . .
H23 H 0.804797 0.375132 0.047319 0.044 Uiso 1 1 calc R U . . .
H24 H 0.690875 0.320828 0.025263 0.044 Uiso 1 1 calc R U . . .
C13 C 0.99699(15) 0.15404(10) 0.27225(13) 0.0290(4) Uani 1 1 d . . . . .
H29 H 1.067513 0.147062 0.245073 0.035 Uiso 1 1 calc R U . . .
C26 C 0.37316(15) 0.17074(10) 0.33690(13) 0.0269(4) Uani 1 1 d . . . . .
H44 H 0.426289 0.181596 0.391919 0.040 Uiso 1 1 calc R U . . .
H45 H 0.317783 0.130088 0.347047 0.040 Uiso 1 1 calc R U . . .
H46 H 0.326811 0.215771 0.317348 0.040 Uiso 1 1 calc R U . . .
C16 C 0.79276(15) 0.17696(9) 0.35320(11) 0.0219(4) Uani 1 1 d . . . . .
H32 H 0.723562 0.185799 0.381346 0.026 Uiso 1 1 calc R U . . .
C7 C 0.70641(14) 0.36461(9) 0.15174(11) 0.0194(4) Uani 1 1 d . . . . .
C1 C 0.40748(15) 0.34544(10) 0.44823(12) 0.0258(4) Uani 1 1 d . . . . .
H1 H 0.432090 0.295923 0.472114 0.039 Uiso 1 1 calc R U . . .
H2 H 0.325787 0.342393 0.415859 0.039 Uiso 1 1 calc R U . . .
H3 H 0.408711 0.381423 0.496851 0.039 Uiso 1 1 calc R U . . .
C20 C 0.56011(15) 0.08248(10) -0.05664(12) 0.0267(4) Uani 1 1 d . . . . .
H35 H 0.537211 0.054515 -0.109212 0.032 Uiso 1 1 calc R U . . .
C21 C 0.51156(15) 0.15279(10) -0.04746(12) 0.0264(4) Uani 1 1 d . . . . .
H36 H 0.456569 0.173305 -0.094234 0.032 Uiso 1 1 calc R U . . .
C4 C 0.2435(2) 0.46209(12) 0.08798(16) 0.0451(6) Uani 1 1 d . . . . .
H10 H 0.297325 0.496322 0.124870 0.068 Uiso 1 1 calc R U . . .
H11 H 0.162464 0.483887 0.077091 0.068 Uiso 1 1 calc R U . . .
H12 H 0.273883 0.454262 0.031520 0.068 Uiso 1 1 calc R U . . .
C15 C 0.90005(16) 0.15519(10) 0.40324(13) 0.0279(4) Uani 1 1 d . . . . .
H31 H 0.903791 0.148218 0.465216 0.034 Uiso 1 1 calc R U . . .
C8 C 0.81037(17) 0.38744(12) 0.22236(14) 0.0362(5) Uani 1 1 d . . . . .
H19 H 0.777926 0.407102 0.274159 0.054 Uiso 1 1 calc R U . . .
H20 H 0.858856 0.426254 0.198549 0.054 Uiso 1 1 calc R U . . .
H21 H 0.860952 0.343582 0.239602 0.054 Uiso 1 1 calc R U . . .
C22 C 0.54248(15) 0.19357(10) 0.02940(12) 0.0233(4) Uani 1 1 d . . . . .
H37 H 0.507515 0.241442 0.035978 0.028 Uiso 1 1 calc R U . . .
C10 C 0.62593(16) 0.43253(10) 0.12548(14) 0.0326(4) Uani 1 1 d . . . . .
H25 H 0.559233 0.417555 0.080495 0.049 Uiso 1 1 calc R U . . .
H26 H 0.673354 0.471836 0.101549 0.049 Uiso 1 1 calc R U . . .
H27 H 0.593638 0.451708 0.177584 0.049 Uiso 1 1 calc R U . . .
C6 C 0.12493(16) 0.31022(13) 0.07408(14) 0.0399(5) Uani 1 1 d . . . . .
H16 H 0.155298 0.299954 0.018106 0.060 Uiso 1 1 calc R U . . .
H17 H 0.047988 0.336986 0.062324 0.060 Uiso 1 1 calc R U . . .
H18 H 0.113070 0.262772 0.104134 0.060 Uiso 1 1 calc R U . . .

loop_
_atom_site_aniso_label
_atom_site_aniso_U_11
_atom_site_aniso_U_22
_atom_site_aniso_U_33
_atom_site_aniso_U_23
_atom_site_aniso_U_13
_atom_site_aniso_U_12
P1 0.0122(2) 0.0153(2) 0.0185(2) 0.00043(16) -0.00022(15) 0.00114(14)
Si1 0.0121(2) 0.0141(2) 0.0198(2) -0.00003(17) 0.00089(17) 0.00013(15)
Si3 0.0154(2) 0.0233(2) 0.0209(3) 0.00383(19) 0.00097(18) 0.00418(17)
Si2 0.0207(2) 0.0183(2) 0.0220(3) -0.00175(19) 0.00088(18) -0.00126(17)
N2 0.0124(6) 0.0150(7) 0.0222(7) 0.0019(5) 0.0011(5) -0.0001(5)
N3 0.0144(6) 0.0127(6) 0.0218(7) 0.0007(6) 0.0021(5) 0.0000(5)
C11 0.0166(8) 0.0140(8) 0.0233(9) -0.0025(7) -0.0034(6) 0.0002(6)
N1 0.0153(7) 0.0238(8) 0.0269(8) 0.0002(6) 0.0001(6) 0.0016(5)
C5 0.0218(9) 0.0381(11) 0.0287(10) 0.0031(8) 0.0029(7) 0.0087(7)
C17 0.0150(8) 0.0209(8) 0.0191(8) -0.0014(7) 0.0011(6) -0.0020(6)
C18 0.0163(8) 0.0219(8) 0.0247(9) 0.0003(7) 0.0025(6) -0.0007(6)
C3 0.0276(10) 0.0398(11) 0.0332(11) -0.0051(9) -0.0009(8) -0.0069(8)
C23 0.0175(8) 0.0159(8) 0.0274(9) 0.0011(7) 0.0028(7) -0.0037(6)
C19 0.0248(9) 0.0224(9) 0.0323(10) -0.0047(8) 0.0090(7) -0.0034(7)
C25 0.0238(9) 0.0246(9) 0.0350(11) -0.0027(8) 0.0007(8) -0.0085(7)
C24 0.0282(9) 0.0173(9) 0.0435(12) 0.0071(8) 0.0074(8) -0.0016(7)
C12 0.0186(8) 0.0237(9) 0.0254(9) -0.0041(7) -0.0017(7) 0.0029(6)
C14 0.0247(9) 0.0247(9) 0.0361(11) -0.0056(8) -0.0151(8) 0.0053(7)
C2 0.0482(12) 0.0210(9) 0.0348(11) -0.0042(8) 0.0021(9) -0.0002(8)
C9 0.0287(9) 0.0312(10) 0.0293(10) 0.0047(8) 0.0108(8) -0.0020(7)
C13 0.0155(8) 0.0280(10) 0.0415(12) -0.0109(8) -0.0034(8) 0.0038(7)
C26 0.0234(9) 0.0244(9) 0.0345(10) -0.0006(8) 0.0093(7) -0.0052(7)
C16 0.0213(8) 0.0192(8) 0.0241(9) -0.0019(7) -0.0007(7) -0.0007(6)
C7 0.0144(8) 0.0200(8) 0.0236(9) 0.0037(7) 0.0015(6) -0.0035(6)
C1 0.0237(9) 0.0294(10) 0.0243(9) -0.0028(8) 0.0038(7) 0.0021(7)
C20 0.0284(9) 0.0311(10) 0.0212(9) -0.0067(8) 0.0056(7) -0.0118(7)
C21 0.0256(9) 0.0311(10) 0.0212(9) 0.0017(8) -0.0013(7) -0.0063(7)
C4 0.0492(13) 0.0371(12) 0.0536(14) 0.0214(11) 0.0229(11) 0.0209(10)
C15 0.0315(10) 0.0220(9) 0.0263(10) -0.0007(8) -0.0105(8) -0.0021(7)
C8 0.0312(10) 0.0394(12) 0.0354(11) 0.0046(9) -0.0045(8) -0.0187(8)
C22 0.0207(8) 0.0235(9) 0.0242(9) 0.0001(7) -0.0020(7) -0.0006(7)
C10 0.0309(10) 0.0222(9) 0.0472(12) 0.0114(9) 0.0143(9) 0.0010(7)
C6 0.0198(9) 0.0654(15) 0.0324(11) -0.0062(10) -0.0034(8) 0.0007(9)

loop_
_atom_type_symbol
_atom_type_description
_atom_type_scat_dispersion_real
_atom_type_scat_dispersion_imag
_atom_type_scat_source
C C 0.0033 0.0016 'International Tables Vol C Tables 4.2.6.8 and 6.1.1.4'
H H 0.0000 0.0000 'International Tables Vol C Tables 4.2.6.8 and 6.1.1.4'
N N 0.0061 0.0033 'International Tables Vol C Tables 4.2.6.8 and 6.1.1.4'
Si Si 0.0817 0.0704 'International Tables Vol C Tables 4.2.6.8 and 6.1.1.4'
P P 0.1023 0.0942 'International Tables Vol C Tables 4.2.6.8 and 6.1.1.4'

loop_
_geom_angle_atom_site_label_1
_geom_angle_atom_site_label_2
_geom_angle_atom_site_label_3
_geom_angle
_geom_angle_site_symmetry_1
_geom_angle_site_symmetry_3
_geom_angle_publ_flag
N2 P1 N3 91.42(7) . . ?
N2 P1 C11 115.33(7) . . ?
N3 P1 C11 114.74(8) . . ?
N2 P1 C17 114.44(7) . . ?
N3 P1 C17 113.26(7) . . ?
C11 P1 C17 107.30(8) . . ?
N2 P1 Si1 45.67(5) . . ?
N3 P1 Si1 46.03(5) . . ?
C11 P1 Si1 131.33(6) . . ?
C17 P1 Si1 121.36(5) . . ?
N1 Si1 N2 115.04(8) . . ?
N1 Si1 N3 116.60(7) . . ?
N2 Si1 N3 79.11(6) . . ?
N1 Si1 Si2 117.70(6) . . ?
N2 Si1 Si2 111.79(5) . . ?
N3 Si1 Si2 110.54(5) . . ?
N1 Si1 P1 121.15(6) . . ?
N2 Si1 P1 39.65(4) . . ?
N3 Si1 P1 39.68(4) . . ?
Si2 Si1 P1 121.15(2) . . ?
N1 Si3 C5 114.43(8) . . ?
N1 Si3 C4 112.13(9) . . ?
C5 Si3 C4 106.99(10) . . ?
N1 Si3 C6 111.92(9) . . ?
C5 Si3 C6 104.45(9) . . ?
C4 Si3 C6 106.29(11) . . ?
C1 Si2 C3 105.66(9) . . ?
C1 Si2 C2 107.27(9) . . ?
C3 Si2 C2 107.29(9) . . ?
C1 Si2 Si1 113.13(6) . . ?
C3 Si2 Si1 114.32(7) . . ?
C2 Si2 Si1 108.79(7) . . ?
C7 N2 P1 132.21(11) . . ?
C7 N2 Si1 133.10(11) . . ?
P1 N2 Si1 94.68(7) . . ?
C23 N3 P1 130.00(11) . . ?
C23 N3 Si1 128.41(10) . . ?
P1 N3 Si1 94.30(7) . . ?
C12 C11 C16 119.09(15) . . ?
C12 C11 P1 121.72(13) . . ?
C16 C11 P1 119.13(13) . . ?
Si1 N1 Si3 147.88(10) . . ?
C18 C17 C22 119.70(15) . . ?
C18 C17 P1 123.87(12) . . ?
C22 C17 P1 115.91(13) . . ?
C17 C18 C19 120.13(16) . . ?
N3 C23 C26 106.67(13) . . ?
N3 C23 C24 109.92(13) . . ?
C26 C23 C24 109.39(15) . . ?
N3 C23 C25 111.23(14) . . ?
C26 C23 C25 109.35(14) . . ?
C24 C23 C25 110.21(14) . . ?
C20 C19 C18 119.78(16) . . ?
C13 C12 C11 120.07(17) . . ?
C15 C14 C13 120.60(16) . . ?
C14 C13 C12 119.85(18) . . ?
C15 C16 C11 120.53(17) . . ?
N2 C7 C9 110.93(14) . . ?
N2 C7 C8 110.24(14) . . ?
C9 C7 C8 109.27(15) . . ?
N2 C7 C10 107.41(13) . . ?
C9 C7 C10 109.19(14) . . ?
C8 C7 C10 109.78(15) . . ?
C21 C20 C19 120.31(16) . . ?
C20 C21 C22 120.44(16) . . ?
C14 C15 C16 119.83(18) . . ?
C21 C22 C17 119.62(16) . . ?

loop_
_geom_bond_atom_site_label_1
_geom_bond_atom_site_label_2
_geom_bond_distance
_geom_bond_site_symmetry_2
_geom_bond_publ_flag
P1 N2 1.6293(14) . ?
P1 N3 1.6294(15) . ?
P1 C11 1.7979(16) . ?
P1 C17 1.8036(17) . ?
P1 Si1 2.5449(9) . ?
Si1 N1 1.6107(14) . ?
Si1 N2 1.8266(15) . ?
Si1 N3 1.8366(14) . ?
Si1 Si2 2.3742(9) . ?
Si3 N1 1.6616(15) . ?
Si3 C5 1.873(2) . ?
Si3 C4 1.880(2) . ?
Si3 C6 1.881(2) . ?
Si2 C1 1.8750(19) . ?
Si2 C3 1.8801(19) . ?
Si2 C2 1.881(2) . ?
N2 C7 1.488(2) . ?
N3 C23 1.500(2) . ?
C11 C12 1.399(2) . ?
C11 C16 1.399(2) . ?
C17 C18 1.389(2) . ?
C17 C22 1.403(2) . ?
C18 C19 1.391(2) . ?
C23 C26 1.523(2) . ?
C23 C24 1.531(2) . ?
C23 C25 1.533(2) . ?
C19 C20 1.387(3) . ?
C12 C13 1.393(2) . ?
C14 C15 1.379(3) . ?
C14 C13 1.389(3) . ?
C9 C7 1.524(2) . ?
C16 C15 1.388(2) . ?
C7 C8 1.530(2) . ?
C7 C10 1.530(2) . ?
C20 C21 1.381(3) . ?
C21 C22 1.384(3) . ?

loop_
_geom_torsion_atom_site_label_1
_geom_torsion_atom_site_label_2
_geom_torsion_atom_site_label_3
_geom_torsion_atom_site_label_4
_geom_torsion
_geom_torsion_site_symmetry_1
_geom_torsion_site_symmetry_2
_geom_torsion_site_symmetry_3
_geom_torsion_site_symmetry_4
_geom_torsion_publ_flag
N3 P1 N2 C7 172.95(15) . . . . ?
C11 P1 N2 C7 54.59(17) . . . . ?
C17 P1 N2 C7 -70.62(16) . . . . ?
Si1 P1 N2 C7 178.57(18) . . . . ?
N3 P1 N2 Si1 -5.62(7) . . . . ?
C11 P1 N2 Si1 -123.98(8) . . . . ?
C17 P1 N2 Si1 110.81(8) . . . . ?
N1 Si1 N2 C7 72.11(16) . . . . ?
N3 Si1 N2 C7 -173.47(15) . . . . ?
Si2 Si1 N2 C7 -65.55(15) . . . . ?
P1 Si1 N2 C7 -178.55(18) . . . . ?
N1 Si1 N2 P1 -109.34(8) . . . . ?
N3 Si1 N2 P1 5.08(6) . . . . ?
Si2 Si1 N2 P1 113.00(5) . . . . ?
N2 P1 N3 C23 156.79(14) . . . . ?
C11 P1 N3 C23 -84.34(15) . . . . ?
C17 P1 N3 C23 39.33(16) . . . . ?
Si1 P1 N3 C23 151.20(16) . . . . ?
N2 P1 N3 Si1 5.59(6) . . . . ?
C11 P1 N3 Si1 124.45(7) . . . . ?
C17 P1 N3 Si1 -111.87(7) . . . . ?
N1 Si1 N3 C23 -44.30(16) . . . . ?
N2 Si1 N3 C23 -156.98(14) . . . . ?
Si2 Si1 N3 C23 93.66(13) . . . . ?
P1 Si1 N3 C23 -151.91(17) . . . . ?
N1 Si1 N3 P1 107.60(8) . . . . ?
N2 Si1 N3 P1 -5.08(6) . . . . ?
Si2 Si1 N3 P1 -114.44(5) . . . . ?
N2 P1 C11 C12 -86.19(15) . . . . ?
N3 P1 C11 C12 169.42(12) . . . . ?
C17 P1 C11 C12 42.63(15) . . . . ?
Si1 P1 C11 C12 -138.37(11) . . . . ?
N2 P1 C11 C16 90.81(14) . . . . ?
N3 P1 C11 C16 -13.57(15) . . . . ?
C17 P1 C11 C16 -140.37(13) . . . . ?
Si1 P1 C11 C16 38.63(16) . . . . ?
N2 Si1 N1 Si3 -145.88(16) . . . . ?
N3 Si1 N1 Si3 124.08(17) . . . . ?
Si2 Si1 N1 Si3 -10.8(2) . . . . ?
P1 Si1 N1 Si3 169.41(15) . . . . ?
C5 Si3 N1 Si1 -22.5(2) . . . . ?
C4 Si3 N1 Si1 99.6(2) . . . . ?
C6 Si3 N1 Si1 -141.05(18) . . . . ?
N2 P1 C17 C18 155.66(13) . . . . ?
N3 P1 C17 C18 -101.34(15) . . . . ?
C11 P1 C17 C18 26.33(16) . . . . ?
Si1 P1 C17 C18 -152.80(12) . . . . ?
N2 P1 C17 C22 -32.63(15) . . . . ?
N3 P1 C17 C22 70.38(14) . . . . ?
C11 P1 C17 C22 -161.95(13) . . . . ?
Si1 P1 C17 C22 18.92(15) . . . . ?
C22 C17 C18 C19 -0.2(2) . . . . ?
P1 C17 C18 C19 171.24(13) . . . . ?
P1 N3 C23 C26 168.31(12) . . . . ?
Si1 N3 C23 C26 -49.50(18) . . . . ?
P1 N3 C23 C24 49.8(2) . . . . ?
Si1 N3 C23 C24 -168.00(12) . . . . ?
P1 N3 C23 C25 -72.53(17) . . . . ?
Si1 N3 C23 C25 69.67(18) . . . . ?
C17 C18 C19 C20 0.4(2) . . . . ?
C16 C11 C12 C13 0.6(2) . . . . ?
P1 C11 C12 C13 177.56(13) . . . . ?
C15 C14 C13 C12 -1.4(3) . . . . ?
C11 C12 C13 C14 0.9(3) . . . . ?
C12 C11 C16 C15 -1.6(2) . . . . ?
P1 C11 C16 C15 -178.71(13) . . . . ?
P1 N2 C7 C9 40.19(19) . . . . ?
Si1 N2 C7 C9 -141.76(13) . . . . ?
P1 N2 C7 C8 -80.97(19) . . . . ?
Si1 N2 C7 C8 97.08(17) . . . . ?
P1 N2 C7 C10 159.45(13) . . . . ?
Si1 N2 C7 C10 -22.5(2) . . . . ?
C18 C19 C20 C21 0.2(3) . . . . ?
C19 C20 C21 C22 -1.2(3) . . . . ?
C13 C14 C15 C16 0.3(3) . . . . ?
C11 C16 C15 C14 1.2(3) . . . . ?
C20 C21 C22 C17 1.4(3) . . . . ?
C18 C17 C22 C21 -0.7(2) . . . . ?
P1 C17 C22 C21 -172.82(13) . . . . ?
